data_7222006
loop_
_publ_author_name
'Pallipurath, Anuradha'
'Skelton, Jonathan M.'
'Delori, Amit'
'Duffy, Connor'
'Erxleben, Andrea'
'Jones, William'

_publ_section_title
;
 Crystalline adducts of the Lawsone molecule
 (2-hydroxy-1,4-naphthaquinone): optical properties and computational
 modelling
;
_journal_issue 40
_journal_name_full CrystEngComm
_journal_page_first 7684
_journal_paper_doi 10.1039/C5CE01644D
_journal_volume 17
_journal_year 2015
_chemical_formula_moiety 'C12 H12 N2 2+, 2(C10 H5 O3 1-)'
_chemical_formula_sum 'C32 H22 N2 O6'
_chemical_formula_weight 530.52
_chemical_melting_point 283.1
_chemical_name_common lawsone-ethylenebipyridine
_space_group_IT_number 14
_symmetry_cell_setting monoclinic
_symmetry_Int_Tables_number 14
_symmetry_space_group_name_Hall '-P 2yn'
_symmetry_space_group_name_H-M 'P 1 21/n 1'
_atom_sites_solution_hydrogens geom
_atom_sites_solution_primary direct
_atom_sites_solution_secondary difmap
_audit_creation_method SHELXL-97
_audit_update_record
;
2015-08-13 deposited with the CCDC.
2015-09-03 downloaded from the CCDC.
;
_cell_angle_alpha 90.00
_cell_angle_beta 96.542(2)
_cell_angle_gamma 90.00
_cell_formula_units_Z 2
_cell_length_a 3.8157(1)
_cell_length_b 28.0772(7)
_cell_length_c 11.2326(3)
_cell_measurement_reflns_used 10367
_cell_measurement_temperature 180(2)
_cell_measurement_theta_max 32.03
_cell_measurement_theta_min 1.00
_cell_volume 1195.56(5)
_computing_cell_refinement 'HKL Scalepack (Otwinowski & Minor 1997)'
_computing_data_collection 'Collect (Nonius B.V. 1998)'
_computing_data_reduction
;
 HKL Denzo and Scalepack (Otwinowski & Minor 1997)
;
_computing_publication_material 'SHELXL-97 (Sheldrick 1997)'
_computing_structure_refinement 'SHELXL-97 (Sheldrick 1997)'
_computing_structure_solution 'SIR-92 (Altomare et al. 1994)'
_diffrn_ambient_temperature 180(2)
_diffrn_measured_fraction_theta_full 0.987
_diffrn_measured_fraction_theta_max 0.987
_diffrn_measurement_device_type 'Nonius Kappa CCD'
_diffrn_measurement_method 'Thin slice \w and \f scans'
_diffrn_radiation_type MoK\a
_diffrn_radiation_wavelength 0.71073
_diffrn_reflns_av_R_equivalents 0.0505
_diffrn_reflns_av_sigmaI/netI 0.0837
_diffrn_reflns_limit_h_max 5
_diffrn_reflns_limit_h_min -5
_diffrn_reflns_limit_k_max 41
_diffrn_reflns_limit_k_min -37
_diffrn_reflns_limit_l_max 16
_diffrn_reflns_limit_l_min -16
_diffrn_reflns_number 10270
_diffrn_reflns_theta_full 32.00
_diffrn_reflns_theta_max 32.00
_diffrn_reflns_theta_min 3.65
_diffrn_source 'fine-focus sealed tube'
_exptl_absorpt_coefficient_mu 0.103
_exptl_absorpt_correction_T_max 0.996
_exptl_absorpt_correction_T_min 0.930
_exptl_absorpt_correction_type multi-scan
_exptl_absorpt_process_details
;
multi-scan from symmetry-related measurements 
 Sortav (Blessing 1995)
;
_exptl_crystal_colour colourless
_exptl_crystal_density_diffrn 1.474
_exptl_crystal_density_method 'not measured'
_exptl_crystal_description block
_exptl_crystal_F_000 552
_exptl_crystal_recrystallization_method 'Re-crystallisation from solvent: '
_exptl_crystal_size_max 0.30
_exptl_crystal_size_mid 0.05
_exptl_crystal_size_min 0.05
_refine_diff_density_max 0.232
_refine_diff_density_min -0.409
_refine_diff_density_rms 0.057
_refine_ls_extinction_method none
_refine_ls_goodness_of_fit_ref 1.040
_refine_ls_hydrogen_treatment constr
_refine_ls_matrix_type full
_refine_ls_number_parameters 181
_refine_ls_number_reflns 4108
_refine_ls_number_restraints 0
_refine_ls_restrained_S_all 1.040
_refine_ls_R_factor_all 0.1185
_refine_ls_R_factor_gt 0.0578
_refine_ls_shift/su_max 0.000
_refine_ls_shift/su_mean 0.000
_refine_ls_structure_factor_coef Fsqd
_refine_ls_weighting_details 'calc w=1/[\s^2^(Fo^2^)+(0.0588P)^2^+0.0000P] where P=(Fo^2^+2Fc^2^)/3'
_refine_ls_weighting_scheme calc
_refine_ls_wR_factor_gt 0.1227
_refine_ls_wR_factor_ref 0.1408
_reflns_number_gt 2319
_reflns_number_total 4108
_reflns_threshold_expression >2sigma(I)
_cod_data_source_file c5ce01644d2.cif
_cod_data_source_block se1203
_cod_depositor_comments 'Adding full bibliography for 7222005--7222008.cif.'
_cod_original_sg_symbol_H-M 'P 21/n'
_cod_database_code 7222006

loop_
_symmetry_equiv_pos_as_xyz
'x, y, z'
'-x+1/2, y+1/2, -z+1/2'
'-x, -y, -z'
'x-1/2, -y-1/2, z-1/2'

loop_
_atom_site_label
_atom_site_type_symbol
_atom_site_fract_x
_atom_site_fract_y
_atom_site_fract_z
_atom_site_U_iso_or_equiv
_atom_site_adp_type
_atom_site_occupancy
_atom_site_symmetry_multiplicity
_atom_site_calc_flag
_atom_site_refinement_flags
N1 N 0.2355(3) 0.06894(5) -0.14389(10) 0.0288(3) Uani 1 1 d .
H1 H 0.1734 0.0787 -0.0748 0.035 Uiso 1 1 calc R
C11 C 0.3043(4) 0.02320(6) -0.16033(13) 0.0300(4) Uani 1 1 d .
H11 H 0.2872 0.0014 -0.0966 0.036 Uiso 1 1 calc R
C12 C 0.3998(4) 0.00662(6) -0.26751(12) 0.0290(4) Uani 1 1 d .
H12 H 0.4518 -0.0262 -0.2767 0.035 Uiso 1 1 calc R
C13 C 0.4201(4) 0.03815(6) -0.36239(12) 0.0250(3) Uani 1 1 d .
C14 C 0.3505(4) 0.08605(6) -0.34197(13) 0.0308(4) Uani 1 1 d .
H14 H 0.3652 0.1089 -0.4037 0.037 Uiso 1 1 calc R
C15 C 0.2605(5) 0.10017(6) -0.23225(13) 0.0316(4) Uani 1 1 d .
H15 H 0.2151 0.1329 -0.2190 0.038 Uiso 1 1 calc R
C16 C 0.5088(4) 0.02244(6) -0.48047(12) 0.0276(3) Uani 1 1 d .
H16 H 0.5842 0.0460 -0.5326 0.041 Uiso 1 1 calc R
O1 O -0.1604(3) 0.14997(4) -0.04073(9) 0.0347(3) Uani 1 1 d .
O2 O 0.1356(3) 0.07422(4) 0.07792(9) 0.0349(3) Uani 1 1 d .
O3 O -0.2132(3) 0.13767(4) 0.43300(9) 0.0363(3) Uani 1 1 d .
C1 C -0.1651(4) 0.14912(5) 0.06809(12) 0.0240(3) Uani 1 1 d .
C2 C -0.0094(4) 0.10695(6) 0.13799(12) 0.0260(3) Uani 1 1 d .
C3 C -0.0290(4) 0.10515(6) 0.25909(12) 0.0266(3) Uani 1 1 d .
H3 H 0.0700 0.0784 0.3023 0.032 Uiso 1 1 calc R
C4 C -0.1896(4) 0.14120(6) 0.32368(12) 0.0258(3) Uani 1 1 d .
C5 C -0.3281(4) 0.18484(5) 0.25769(12) 0.0230(3) Uani 1 1 d .
C6 C -0.4678(4) 0.22223(6) 0.31797(12) 0.0273(4) Uani 1 1 d .
H6 H -0.4868 0.2195 0.4013 0.033 Uiso 1 1 calc R
C7 C -0.5800(4) 0.26357(6) 0.25779(13) 0.0288(4) Uani 1 1 d .
H7 H -0.6701 0.2892 0.3003 0.035 Uiso 1 1 calc R
C8 C -0.5610(4) 0.26759(6) 0.13536(13) 0.0290(4) Uani 1 1 d .
H8 H -0.6353 0.2961 0.0943 0.035 Uiso 1 1 calc R
C9 C -0.4331(4) 0.22988(5) 0.07340(13) 0.0267(3) Uani 1 1 d .
H9 H -0.4265 0.2322 -0.0107 0.032 Uiso 1 1 calc R
C10 C -0.3139(4) 0.18848(5) 0.13378(11) 0.0227(3) Uani 1 1 d .

loop_
_atom_site_aniso_label
_atom_site_aniso_U_11
_atom_site_aniso_U_22
_atom_site_aniso_U_33
_atom_site_aniso_U_23
_atom_site_aniso_U_13
_atom_site_aniso_U_12
N1 0.0321(8) 0.0320(8) 0.0232(6) -0.0057(5) 0.0071(5) 0.0023(6)
C11 0.0360(10) 0.0302(9) 0.0245(7) -0.0007(7) 0.0069(6) 0.0011(7)
C12 0.0339(9) 0.0275(9) 0.0265(8) -0.0046(6) 0.0069(6) 0.0028(7)
C13 0.0235(8) 0.0280(9) 0.0237(7) -0.0027(6) 0.0036(6) -0.0004(6)
C14 0.0392(10) 0.0278(9) 0.0260(7) -0.0008(7) 0.0062(6) 0.0008(7)
C15 0.0396(10) 0.0270(9) 0.0288(8) -0.0050(7) 0.0073(7) 0.0039(7)
C16 0.0286(9) 0.0320(9) 0.0229(7) -0.0029(6) 0.0058(6) 0.0004(7)
O1 0.0516(8) 0.0325(7) 0.0216(5) 0.0000(5) 0.0106(5) 0.0048(5)
O2 0.0463(8) 0.0303(7) 0.0292(6) -0.0019(5) 0.0098(5) 0.0109(5)
O3 0.0498(8) 0.0389(7) 0.0213(6) 0.0022(5) 0.0083(5) 0.0053(6)
C1 0.0262(8) 0.0243(8) 0.0220(7) -0.0015(6) 0.0055(6) -0.0037(6)
C2 0.0276(9) 0.0252(8) 0.0259(7) -0.0022(6) 0.0055(6) -0.0015(6)
C3 0.0309(9) 0.0253(9) 0.0237(7) 0.0013(6) 0.0031(6) 0.0017(7)
C4 0.0293(9) 0.0280(9) 0.0203(7) -0.0004(6) 0.0039(6) -0.0040(6)
C5 0.0234(8) 0.0249(8) 0.0209(7) -0.0023(6) 0.0038(5) -0.0038(6)
C6 0.0302(9) 0.0302(9) 0.0219(7) -0.0026(6) 0.0048(6) -0.0024(7)
C7 0.0297(9) 0.0266(9) 0.0310(8) -0.0078(7) 0.0065(6) -0.0005(7)
C8 0.0324(9) 0.0237(8) 0.0310(8) 0.0005(6) 0.0039(6) 0.0015(7)
C9 0.0297(9) 0.0274(9) 0.0235(7) 0.0010(6) 0.0050(6) -0.0004(7)
C10 0.0240(8) 0.0241(8) 0.0205(7) -0.0017(6) 0.0044(5) -0.0030(6)

loop_
_atom_type_symbol
_atom_type_description
_atom_type_scat_dispersion_real
_atom_type_scat_dispersion_imag
_atom_type_scat_source
C C 0.0033 0.0016 'International Tables Vol C Tables 4.2.6.8 and 6.1.1.4'
H H 0.0000 0.0000 'International Tables Vol C Tables 4.2.6.8 and 6.1.1.4'
N N 0.0061 0.0033 'International Tables Vol C Tables 4.2.6.8 and 6.1.1.4'
O O 0.0106 0.0060 'International Tables Vol C Tables 4.2.6.8 and 6.1.1.4'

loop_
_geom_angle_atom_site_label_1
_geom_angle_atom_site_label_2
_geom_angle_atom_site_label_3
_geom_angle
_geom_angle_site_symmetry_1
C11 N1 C15 119.97(14) .
C11 N1 H1 120.0 .
C15 N1 H1 120.0 .
N1 C11 C12 121.63(15) .
N1 C11 H11 119.2 .
C12 C11 H11 119.2 .
C11 C12 C13 119.76(15) .
C11 C12 H12 120.1 .
C13 C12 H12 120.1 .
C12 C13 C14 117.28(14) .
C12 C13 C16 122.43(14) .
C14 C13 C16 120.28(13) .
C15 C14 C13 119.81(15) .
C15 C14 H14 120.1 .
C13 C14 H14 120.1 .
N1 C15 C14 121.53(15) .
N1 C15 H15 119.2 .
C14 C15 H15 119.2 .
C16 C16 C13 124.82(19) 3_654
C16 C16 H16 117.6 3_654
C13 C16 H16 117.6 .
O1 C1 C10 122.27(14) .
O1 C1 C2 119.09(14) .
C10 C1 C2 118.63(12) .
O2 C2 C3 124.28(14) .
O2 C2 C1 116.83(12) .
C3 C2 C1 118.89(14) .
C2 C3 C4 123.68(14) .
C2 C3 H3 118.2 .
C4 C3 H3 118.2 .
O3 C4 C3 121.98(14) .
O3 C4 C5 119.48(14) .
C3 C4 C5 118.53(13) .
C6 C5 C10 119.30(14) .
C6 C5 C4 120.74(13) .
C10 C5 C4 119.96(14) .
C7 C6 C5 120.65(14) .
C7 C6 H6 119.7 .
C5 C6 H6 119.7 .
C6 C7 C8 120.17(15) .
C6 C7 H7 119.9 .
C8 C7 H7 119.9 .
C9 C8 C7 119.72(15) .
C9 C8 H8 120.1 .
C7 C8 H8 120.1 .
C8 C9 C10 120.40(14) .
C8 C9 H9 119.8 .
C10 C9 H9 119.8 .
C9 C10 C5 119.71(14) .
C9 C10 C1 120.17(13) .
C5 C10 C1 120.10(13) .

loop_
_geom_bond_atom_site_label_1
_geom_bond_atom_site_label_2
_geom_bond_distance
_geom_bond_site_symmetry_2
N1 C11 1.328(2) .
N1 C15 1.3359(19) .
N1 H1 0.8800 .
C11 C12 1.378(2) .
C11 H11 0.9500 .
C12 C13 1.394(2) .
C12 H12 0.9500 .
C13 C14 1.395(2) .
C13 C16 1.473(2) .
C14 C15 1.375(2) .
C14 H14 0.9500 .
C15 H15 0.9500 .
C16 C16 1.333(3) 3_654
C16 H16 0.9500 .
O1 C1 1.2247(16) .
O2 C2 1.3001(18) .
O3 C4 1.2454(17) .
C1 C10 1.478(2) .
C1 C2 1.505(2) .
C2 C3 1.3718(18) .
C3 C4 1.424(2) .
C3 H3 0.9500 .
C4 C5 1.497(2) .
C5 C6 1.388(2) .
C5 C10 1.4028(18) .
C6 C7 1.386(2) .
C6 H6 0.9500 .
C7 C8 1.390(2) .
C7 H7 0.9500 .
C8 C9 1.386(2) .
C8 H8 0.9500 .
C9 C10 1.396(2) .
C9 H9 0.9500 .
